data_4134747
loop_
_publ_author_name
'Gu, Nina X.'
'Oyala, Paul H.'
'Peters, Jonas C.'

_publ_section_title
;
 H<sub>2</sub> Evolution from a Thiolate-Bound Ni(III) Hydride.
;
_journal_issue 17
_journal_name_full 'Journal of the American Chemical Society'
_journal_page_first 7827
_journal_page_last 7835
_journal_paper_doi 10.1021/jacs.0c00712
_journal_volume 142
_journal_year 2020
_chemical_formula_moiety 'C36 H44 Ni P2 S Si'
_chemical_formula_sum 'C36 H44 Ni P2 S Si'
_chemical_formula_weight 657.51
_space_group_crystal_system monoclinic
_space_group_IT_number 14
_space_group_name_Hall '-P 2ybc'
_space_group_name_H-M_alt 'P 1 21/c 1'
_atom_sites_solution_hydrogens geom
_atom_sites_solution_primary dual
_audit_creation_date 2018-07-18
_audit_creation_method
;
Olex2 1.2
(compiled 2018.05.29 svn.r3508 for OlexSys, GUI svn.r5506)
;
_cell_angle_alpha 90
_cell_angle_beta 107.008(6)
_cell_angle_gamma 90
_cell_formula_units_Z 4
_cell_length_a 10.6333(9)
_cell_length_b 23.759(4)
_cell_length_c 13.7441(13)
_cell_measurement_reflns_used 9968
_cell_measurement_temperature 100(2)
_cell_measurement_theta_max 79.034
_cell_measurement_theta_min 3.838
_cell_volume 3320.4(7)
_computing_cell_refinement 'SAINT V8.38A (?, 2016)'
_computing_data_reduction 'SAINT V8.38A (?, 2016)'
_computing_molecular_graphics 'Olex2 (Dolomanov et al., 2009)'
_computing_publication_material 'Olex2 (Dolomanov et al., 2009)'
_computing_structure_refinement 'XL (Sheldrick, 2008)'
_computing_structure_solution 'XT (Sheldrick, 2015)'
_diffrn_ambient_temperature 99.99
_diffrn_measured_fraction_theta_full 0.999
_diffrn_measured_fraction_theta_max 0.994
_diffrn_measurement_device_type 'Bruker APEX-II CCD'
_diffrn_measurement_method '\f and \w scans'
_diffrn_radiation_type CuK\a
_diffrn_radiation_wavelength 1.54178
_diffrn_reflns_av_R_equivalents 0.0647
_diffrn_reflns_av_unetI/netI 0.0351
_diffrn_reflns_Laue_measured_fraction_full 0.999
_diffrn_reflns_Laue_measured_fraction_max 0.994
_diffrn_reflns_limit_h_max 13
_diffrn_reflns_limit_h_min -13
_diffrn_reflns_limit_k_max 29
_diffrn_reflns_limit_k_min -29
_diffrn_reflns_limit_l_max 16
_diffrn_reflns_limit_l_min -17
_diffrn_reflns_number 50927
_diffrn_reflns_point_group_measured_fraction_full 0.999
_diffrn_reflns_point_group_measured_fraction_max 0.994
_diffrn_reflns_theta_full 67.679
_diffrn_reflns_theta_max 74.793
_diffrn_reflns_theta_min 3.721
_diffrn_standards_number 0
_exptl_absorpt_coefficient_mu 2.858
_exptl_absorpt_correction_T_max 0.7542
_exptl_absorpt_correction_T_min 0.6963
_exptl_absorpt_correction_type multi-scan
_exptl_absorpt_process_details
'SADABS-2016/2 (Bruker,2016/2) was used for absorption correction. wR2(int) was 0.0882 before and 0.0711 after correction. The Ratio of minimum to maximum transmission is 0.9232. The \l/2 correction factor is Not present.'
_exptl_crystal_colour red
_exptl_crystal_colour_primary red
_exptl_crystal_density_diffrn 1.315
_exptl_crystal_description blade
_exptl_crystal_F_000 1392
_exptl_crystal_size_max 0.093
_exptl_crystal_size_mid 0.053
_exptl_crystal_size_min 0.046
_refine_diff_density_max 1.083
_refine_diff_density_min -0.496
_refine_diff_density_rms 0.080
_refine_ls_extinction_method none
_refine_ls_goodness_of_fit_ref 1.153
_refine_ls_hydrogen_treatment constr
_refine_ls_matrix_type full
_refine_ls_number_parameters 378
_refine_ls_number_reflns 6788
_refine_ls_number_restraints 0
_refine_ls_restrained_S_all 1.153
_refine_ls_R_factor_all 0.0597
_refine_ls_R_factor_gt 0.0511
_refine_ls_shift/su_max 0.001
_refine_ls_shift/su_mean 0.000
_refine_ls_structure_factor_coef Fsqd
_refine_ls_weighting_details 'w=1/[\s^2^(Fo^2^)+(0.0367P)^2^+7.7046P] where P=(Fo^2^+2Fc^2^)/3'
_refine_ls_weighting_scheme calc
_refine_ls_wR_factor_gt 0.1213
_refine_ls_wR_factor_ref 0.1255
_reflns_Friedel_coverage 0.000
_reflns_number_gt 5926
_reflns_number_total 6788
_reflns_threshold_expression 'I > 2\s(I)'
_cod_data_source_file ja0c00712_si_002.cif
_cod_data_source_block compound7
_cod_depositor_comments 'Adding full bibliography for 4134744--4134749.cif.'
_cod_database_code 4134747
_shelx_shelxl_version_number 2014/7
_shelx_space_group_comment
;
The symmetry employed for this shelxl refinement is uniquely defined
by the following loop, which should always be used as a source of
symmetry information in preference to the above space-group names.
They are only intended as comments.
;
_olex2_refinement_description
;
1. Fixed Uiso
 At 1.2 times of:
  All C(H) groups
 At 1.5 times of:
  All C(H,H,H) groups
2.a Ternary CH refined with riding coordinates:
 C32(H32), C35(H35), C20(H20), C23(H23)
2.b Aromatic/amide H refined with riding coordinates:
 C27(H27), C3(H3), C26(H26), C29(H29), C14(H14), C4(H4), C8(H8), C28(H28),
 C5(H5), C1(H1), C2(H2), C10(H10), C9(H9), C17(H17), C15(H15), C16(H16)
2.c Idealised Me refined as rotating group:
 C34(H34A,H34B,H34C), C21(H21A,H21B,H21C), C36(H36A,H36B,H36C), C31(H31A,H31B,
 H31C), C19(H19A,H19B,H19C), C24(H24A,H24B,H24C), C33(H33A,H33B,H33C), C22(H22A,
 H22B,H22C)
;
_olex2_submission_special_instructions 'No special instructions were received'

loop_
_space_group_symop_operation_xyz
'x, y, z'
'-x, y+1/2, -z+1/2'
'-x, -y, -z'
'x, -y-1/2, z-1/2'

loop_
_atom_site_label
_atom_site_type_symbol
_atom_site_fract_x
_atom_site_fract_y
_atom_site_fract_z
_atom_site_U_iso_or_equiv
_atom_site_adp_type
_atom_site_occupancy
_atom_site_site_symmetry_order
_atom_site_calc_flag
_atom_site_refinement_flags_posn
_atom_site_refinement_flags_adp
_atom_site_refinement_flags_occupancy
_atom_site_disorder_assembly
_atom_site_disorder_group
Ni1 Ni 0.50743(5) 0.41003(2) 0.62383(4) 0.01585(13) Uani 1 1 d . . . . .
P1 P 0.43599(7) 0.44719(3) 0.74511(6) 0.01602(16) Uani 1 1 d . . . . .
S1 S 0.36521(8) 0.39990(4) 0.46186(6) 0.02422(18) Uani 1 1 d . . . . .
Si1 Si 0.41197(8) 0.33282(3) 0.65597(6) 0.01579(17) Uani 1 1 d . . . . .
P2 P 0.68319(7) 0.35634(3) 0.63760(6) 0.01615(16) Uani 1 1 d . . . . .
C32 C 0.2916(3) 0.49453(13) 0.6951(2) 0.0200(6) Uani 1 1 d . . . . .
H32 H 0.3163 0.5214 0.6478 0.024 Uiso 1 1 calc R . . . .
C27 C 0.2989(3) 0.36114(16) 0.9550(3) 0.0281(7) Uani 1 1 d . . . . .
H27 H 0.2700 0.3686 1.0129 0.034 Uiso 1 1 calc R . . . .
C3 C 0.0406(4) 0.42994(18) 0.0953(3) 0.0346(9) Uani 1 1 d . . . . .
H3 H 0.0204 0.4479 0.0308 0.042 Uiso 1 1 calc R . . . .
C34 C 0.5953(3) 0.54183(14) 0.7894(3) 0.0271(7) Uani 1 1 d . . . . .
H34A H 0.6503 0.5275 0.7488 0.041 Uiso 1 1 calc GR . . . .
H34B H 0.6465 0.5682 0.8407 0.041 Uiso 1 1 calc GR . . . .
H34C H 0.5188 0.5613 0.7448 0.041 Uiso 1 1 calc GR . . . .
C6 C 0.0994(3) 0.37724(14) 0.2853(2) 0.0201(6) Uani 1 1 d . . . . .
C13 C 0.6389(3) 0.28209(13) 0.6304(2) 0.0201(6) Uani 1 1 d . . . . .
C18 C 0.5187(3) 0.27041(13) 0.6496(2) 0.0184(6) Uani 1 1 d . . . . .
C26 C 0.3437(3) 0.40500(15) 0.9070(2) 0.0247(7) Uani 1 1 d . . . . .
H26 H 0.3483 0.4422 0.9331 0.030 Uiso 1 1 calc R . . . .
C35 C 0.5492(3) 0.49293(14) 0.8421(2) 0.0211(6) Uani 1 1 d . . . . .
H35 H 0.4984 0.5089 0.8864 0.025 Uiso 1 1 calc R . . . .
C29 C 0.3359(3) 0.29542(14) 0.8339(2) 0.0233(7) Uani 1 1 d . . . . .
H29 H 0.3351 0.2578 0.8102 0.028 Uiso 1 1 calc R . . . .
C14 C 0.7196(3) 0.23852(14) 0.6168(3) 0.0263(7) Uani 1 1 d . . . . .
H14 H 0.7994 0.2470 0.6021 0.032 Uiso 1 1 calc R . . . .
C4 C 0.0465(4) 0.37215(18) 0.1021(3) 0.0335(8) Uani 1 1 d . . . . .
H4 H 0.0318 0.3501 0.0422 0.040 Uiso 1 1 calc R . . . .
C8 C 0.0234(3) 0.31165(13) 0.3953(2) 0.0205(6) Uani 1 1 d . . . . .
H8 H -0.0535 0.3067 0.3396 0.025 Uiso 1 1 calc R . . . .
C28 C 0.2961(3) 0.30649(15) 0.9189(2) 0.0271(7) Uani 1 1 d . . . . .
H28 H 0.2668 0.2766 0.9528 0.033 Uiso 1 1 calc R . . . .
C21 C 0.6845(3) 0.35186(16) 0.4348(3) 0.0285(7) Uani 1 1 d . . . . .
H21A H 0.6505 0.3134 0.4329 0.043 Uiso 1 1 calc GR . . . .
H21B H 0.7356 0.3553 0.3862 0.043 Uiso 1 1 calc GR . . . .
H21C H 0.6108 0.3784 0.4166 0.043 Uiso 1 1 calc GR . . . .
C36 C 0.6659(3) 0.46017(15) 0.9103(3) 0.0287(7) Uani 1 1 d . . . . .
H36A H 0.6334 0.4294 0.9440 0.043 Uiso 1 1 calc GR . . . .
H36B H 0.7206 0.4855 0.9617 0.043 Uiso 1 1 calc GR . . . .
H36C H 0.7183 0.4446 0.8687 0.043 Uiso 1 1 calc GR . . . .
C5 C 0.0741(3) 0.34598(15) 0.1963(3) 0.0265(7) Uani 1 1 d . . . . .
H5 H 0.0757 0.3060 0.2000 0.032 Uiso 1 1 calc R . . . .
C31 C 0.2501(3) 0.53043(15) 0.7724(3) 0.0303(8) Uani 1 1 d . . . . .
H31A H 0.2228 0.5059 0.8199 0.045 Uiso 1 1 calc GR . . . .
H31B H 0.1765 0.5547 0.7369 0.045 Uiso 1 1 calc GR . . . .
H31C H 0.3243 0.5538 0.8102 0.045 Uiso 1 1 calc GR . . . .
C19 C 0.8314(3) 0.42382(15) 0.5480(3) 0.0290(7) Uani 1 1 d . . . . .
H19A H 0.7606 0.4515 0.5254 0.043 Uiso 1 1 calc GR . . . .
H19B H 0.8891 0.4259 0.5040 0.043 Uiso 1 1 calc GR . . . .
H19C H 0.8824 0.4319 0.6184 0.043 Uiso 1 1 calc GR . . . .
C24 C 0.7654(3) 0.33080(15) 0.8435(2) 0.0254(7) Uani 1 1 d . . . . .
H24A H 0.6758 0.3438 0.8369 0.038 Uiso 1 1 calc GR . . . .
H24B H 0.8230 0.3408 0.9111 0.038 Uiso 1 1 calc GR . . . .
H24C H 0.7651 0.2899 0.8349 0.038 Uiso 1 1 calc GR . . . .
C33 C 0.1741(3) 0.46100(14) 0.6305(3) 0.0260(7) Uani 1 1 d . . . . .
H33A H 0.1989 0.4415 0.5760 0.039 Uiso 1 1 calc GR . . . .
H33B H 0.1008 0.4867 0.6007 0.039 Uiso 1 1 calc GR . . . .
H33C H 0.1472 0.4333 0.6733 0.039 Uiso 1 1 calc GR . . . .
C1 C 0.0951(3) 0.43573(14) 0.2775(3) 0.0244(7) Uani 1 1 d . . . . .
H1 H 0.1136 0.4580 0.3374 0.029 Uiso 1 1 calc R . . . .
C22 C 0.9491(3) 0.33432(16) 0.7639(3) 0.0293(7) Uani 1 1 d . . . . .
H22A H 0.9390 0.2943 0.7459 0.044 Uiso 1 1 calc GR . . . .
H22B H 1.0105 0.3385 0.8322 0.044 Uiso 1 1 calc GR . . . .
H22C H 0.9835 0.3543 0.7147 0.044 Uiso 1 1 calc GR . . . .
C25 C 0.3819(3) 0.39379(13) 0.8200(2) 0.0194(6) Uani 1 1 d . . . . .
C2 C 0.0642(3) 0.46168(16) 0.1832(3) 0.0306(8) Uani 1 1 d . . . . .
H2 H 0.0593 0.5016 0.1789 0.037 Uiso 1 1 calc R . . . .
C10 C 0.1475(3) 0.28947(13) 0.5660(2) 0.0198(6) Uani 1 1 d . . . . .
H10 H 0.1557 0.2702 0.6282 0.024 Uiso 1 1 calc R . . . .
C20 C 0.7725(3) 0.36501(14) 0.5419(2) 0.0220(6) Uani 1 1 d . . . . .
H20 H 0.8468 0.3374 0.5582 0.026 Uiso 1 1 calc R . . . .
C12 C 0.2365(3) 0.35483(13) 0.4671(2) 0.0174(6) Uani 1 1 d . . . . .
C9 C 0.0347(3) 0.28269(13) 0.4853(3) 0.0221(6) Uani 1 1 d . . . . .
H9 H -0.0340 0.2586 0.4913 0.026 Uiso 1 1 calc R . . . .
C30 C 0.3773(3) 0.33898(13) 0.7824(2) 0.0189(6) Uani 1 1 d . . . . .
C17 C 0.4857(3) 0.21411(14) 0.6585(3) 0.0251(7) Uani 1 1 d . . . . .
H17 H 0.4055 0.2052 0.6725 0.030 Uiso 1 1 calc R . . . .
C15 C 0.6847(4) 0.18310(15) 0.6243(3) 0.0299(8) Uani 1 1 d . . . . .
H15 H 0.7395 0.1535 0.6139 0.036 Uiso 1 1 calc R . . . .
C16 C 0.5689(4) 0.17095(14) 0.6473(3) 0.0294(8) Uani 1 1 d . . . . .
H16 H 0.5463 0.1329 0.6554 0.035 Uiso 1 1 calc R . . . .
C23 C 0.8157(3) 0.35893(14) 0.7618(2) 0.0206(6) Uani 1 1 d . . . . .
H23 H 0.8305 0.3995 0.7810 0.025 Uiso 1 1 calc R . . . .
C11 C 0.2490(3) 0.32425(12) 0.5571(2) 0.0166(6) Uani 1 1 d . . . . .
C7 C 0.1215(3) 0.34774(13) 0.3844(2) 0.0186(6) Uani 1 1 d . . . . .

loop_
_atom_site_aniso_label
_atom_site_aniso_U_11
_atom_site_aniso_U_22
_atom_site_aniso_U_33
_atom_site_aniso_U_23
_atom_site_aniso_U_13
_atom_site_aniso_U_12
Ni1 0.0167(3) 0.0154(3) 0.0159(3) 0.00061(19) 0.0054(2) -0.0011(2)
P1 0.0154(4) 0.0158(4) 0.0174(4) -0.0008(3) 0.0056(3) -0.0004(3)
S1 0.0174(4) 0.0374(5) 0.0161(4) 0.0038(3) 0.0021(3) -0.0090(3)
Si1 0.0173(4) 0.0149(4) 0.0156(4) 0.0007(3) 0.0054(3) -0.0015(3)
P2 0.0146(3) 0.0162(4) 0.0175(4) 0.0002(3) 0.0045(3) -0.0011(3)
C32 0.0165(14) 0.0167(15) 0.0269(16) 0.0028(12) 0.0066(12) 0.0006(12)
C27 0.0297(18) 0.038(2) 0.0201(16) 0.0012(14) 0.0131(14) -0.0014(15)
C3 0.0229(17) 0.055(2) 0.0225(17) 0.0124(16) 0.0014(14) -0.0011(16)
C34 0.0218(16) 0.0255(17) 0.0341(19) -0.0060(14) 0.0084(14) -0.0065(13)
C6 0.0118(13) 0.0261(16) 0.0212(15) -0.0014(13) 0.0031(11) 0.0011(12)
C13 0.0246(16) 0.0174(15) 0.0178(14) 0.0000(11) 0.0057(12) -0.0007(12)
C18 0.0186(14) 0.0181(15) 0.0172(14) 0.0010(11) 0.0030(12) 0.0004(12)
C26 0.0251(16) 0.0283(17) 0.0217(16) -0.0026(13) 0.0086(13) 0.0018(13)
C35 0.0183(15) 0.0247(16) 0.0198(15) -0.0071(12) 0.0049(12) -0.0005(12)
C29 0.0254(16) 0.0227(16) 0.0204(15) 0.0020(13) 0.0046(13) -0.0024(13)
C14 0.0242(16) 0.0246(17) 0.0318(18) -0.0008(14) 0.0109(14) 0.0004(13)
C4 0.0262(18) 0.049(2) 0.0223(17) -0.0040(16) 0.0032(14) -0.0042(16)
C8 0.0160(14) 0.0213(15) 0.0232(16) -0.0068(12) 0.0044(12) 0.0006(12)
C28 0.0283(17) 0.0330(19) 0.0205(16) 0.0058(14) 0.0080(14) -0.0051(14)
C21 0.0274(17) 0.039(2) 0.0217(16) -0.0016(14) 0.0118(14) -0.0004(15)
C36 0.0251(17) 0.0310(18) 0.0253(17) -0.0079(14) 0.0000(14) 0.0029(14)
C5 0.0237(16) 0.0305(18) 0.0235(16) -0.0047(14) 0.0044(13) 0.0006(14)
C31 0.0232(17) 0.0289(18) 0.037(2) -0.0071(15) 0.0068(15) 0.0048(14)
C19 0.0248(17) 0.0329(19) 0.0312(18) 0.0075(15) 0.0114(14) -0.0036(14)
C24 0.0251(17) 0.0290(17) 0.0185(15) 0.0023(13) 0.0006(13) 0.0035(14)
C33 0.0168(15) 0.0221(16) 0.0360(19) -0.0004(14) 0.0029(14) 0.0004(13)
C1 0.0179(15) 0.0262(17) 0.0274(17) 0.0002(13) 0.0039(13) 0.0013(13)
C22 0.0187(16) 0.037(2) 0.0290(18) 0.0041(15) 0.0022(14) 0.0039(14)
C25 0.0184(14) 0.0210(15) 0.0194(15) 0.0020(12) 0.0064(12) -0.0003(12)
C2 0.0190(16) 0.0335(19) 0.037(2) 0.0112(15) 0.0047(14) 0.0000(14)
C10 0.0234(16) 0.0160(14) 0.0223(15) -0.0014(12) 0.0102(13) -0.0008(12)
C20 0.0183(15) 0.0252(16) 0.0247(16) 0.0027(13) 0.0097(13) 0.0025(12)
C12 0.0175(14) 0.0170(14) 0.0192(14) -0.0034(11) 0.0075(12) 0.0010(11)
C9 0.0210(15) 0.0191(15) 0.0283(17) -0.0058(13) 0.0106(13) -0.0041(12)
C30 0.0169(14) 0.0230(16) 0.0164(14) 0.0018(12) 0.0042(12) 0.0017(12)
C17 0.0216(16) 0.0195(16) 0.0344(18) 0.0011(13) 0.0085(14) -0.0008(12)
C15 0.0294(18) 0.0203(17) 0.041(2) -0.0016(14) 0.0123(16) 0.0052(14)
C16 0.0280(18) 0.0170(16) 0.041(2) 0.0023(14) 0.0063(15) -0.0015(13)
C23 0.0154(14) 0.0221(15) 0.0212(15) 0.0000(12) 0.0002(12) 0.0004(12)
C11 0.0159(14) 0.0163(14) 0.0178(14) -0.0023(11) 0.0053(11) 0.0029(11)
C7 0.0169(14) 0.0186(15) 0.0202(15) -0.0032(12) 0.0051(12) 0.0035(11)

loop_
_atom_type_symbol
_atom_type_description
_atom_type_scat_dispersion_real
_atom_type_scat_dispersion_imag
_atom_type_scat_source
C C 0.0181 0.0091 'International Tables Vol C Tables 4.2.6.8 and 6.1.1.4'
H H 0.0000 0.0000 'International Tables Vol C Tables 4.2.6.8 and 6.1.1.4'
Ni Ni -3.0029 0.5091 'International Tables Vol C Tables 4.2.6.8 and 6.1.1.4'
P P 0.2955 0.4335 'International Tables Vol C Tables 4.2.6.8 and 6.1.1.4'
S S 0.3331 0.5567 'International Tables Vol C Tables 4.2.6.8 and 6.1.1.4'
Si Si 0.2541 0.3302 'International Tables Vol C Tables 4.2.6.8 and 6.1.1.4'

loop_
_geom_angle_atom_site_label_1
_geom_angle_atom_site_label_2
_geom_angle_atom_site_label_3
_geom_angle
_geom_angle_site_symmetry_1
_geom_angle_site_symmetry_3
_geom_angle_publ_flag
P1 Ni1 S1 119.77(4) . . ?
P1 Ni1 P2 129.13(4) . . ?
Si1 Ni1 P1 84.33(3) . . ?
Si1 Ni1 S1 84.05(3) . . ?
Si1 Ni1 P2 86.01(3) . . ?
P2 Ni1 S1 108.62(4) . . ?
C32 P1 Ni1 113.00(11) . . ?
C35 P1 Ni1 118.73(10) . . ?
C35 P1 C32 101.65(14) . . ?
C25 P1 Ni1 112.45(11) . . ?
C25 P1 C32 105.38(14) . . ?
C25 P1 C35 104.22(15) . . ?
C12 S1 Ni1 108.82(11) . . ?
C18 Si1 Ni1 109.07(10) . . ?
C30 Si1 Ni1 110.25(10) . . ?
C30 Si1 C18 112.77(14) . . ?
C11 Si1 Ni1 109.13(10) . . ?
C11 Si1 C18 108.80(13) . . ?
C11 Si1 C30 106.74(13) . . ?
C13 P2 Ni1 110.69(11) . . ?
C13 P2 C20 104.38(15) . . ?
C13 P2 C23 101.24(14) . . ?
C20 P2 Ni1 118.05(11) . . ?
C20 P2 C23 103.88(15) . . ?
C23 P2 Ni1 116.65(10) . . ?
P1 C32 H32 106.3 . . ?
C31 C32 P1 117.1(2) . . ?
C31 C32 H32 106.3 . . ?
C31 C32 C33 110.0(3) . . ?
C33 C32 P1 110.2(2) . . ?
C33 C32 H32 106.3 . . ?
C26 C27 H27 119.8 . . ?
C28 C27 H27 119.8 . . ?
C28 C27 C26 120.4(3) . . ?
C4 C3 H3 120.3 . . ?
C4 C3 C2 119.4(3) . . ?
C2 C3 H3 120.3 . . ?
H34A C34 H34B 109.5 . . ?
H34A C34 H34C 109.5 . . ?
H34B C34 H34C 109.5 . . ?
C35 C34 H34A 109.5 . . ?
C35 C34 H34B 109.5 . . ?
C35 C34 H34C 109.5 . . ?
C5 C6 C1 118.2(3) . . ?
C5 C6 C7 119.5(3) . . ?
C1 C6 C7 122.2(3) . . ?
C18 C13 P2 114.6(2) . . ?
C14 C13 P2 124.6(3) . . ?
C14 C13 C18 120.5(3) . . ?
C13 C18 Si1 116.5(2) . . ?
C17 C18 Si1 125.3(2) . . ?
C17 C18 C13 118.1(3) . . ?
C27 C26 H26 120.4 . . ?
C27 C26 C25 119.3(3) . . ?
C25 C26 H26 120.4 . . ?
P1 C35 H35 107.8 . . ?
C34 C35 P1 109.6(2) . . ?
C34 C35 H35 107.8 . . ?
C34 C35 C36 111.3(3) . . ?
C36 C35 P1 112.3(2) . . ?
C36 C35 H35 107.8 . . ?
C28 C29 H29 119.7 . . ?
C28 C29 C30 120.6(3) . . ?
C30 C29 H29 119.7 . . ?
C13 C14 H14 119.7 . . ?
C15 C14 C13 120.7(3) . . ?
C15 C14 H14 119.7 . . ?
C3 C4 H4 119.9 . . ?
C3 C4 C5 120.2(3) . . ?
C5 C4 H4 119.9 . . ?
C9 C8 H8 119.0 . . ?
C9 C8 C7 121.9(3) . . ?
C7 C8 H8 119.0 . . ?
C27 C28 H28 120.0 . . ?
C29 C28 C27 120.1(3) . . ?
C29 C28 H28 120.0 . . ?
H21A C21 H21B 109.5 . . ?
H21A C21 H21C 109.5 . . ?
H21B C21 H21C 109.5 . . ?
C20 C21 H21A 109.5 . . ?
C20 C21 H21B 109.5 . . ?
C20 C21 H21C 109.5 . . ?
C35 C36 H36A 109.5 . . ?
C35 C36 H36B 109.5 . . ?
C35 C36 H36C 109.5 . . ?
H36A C36 H36B 109.5 . . ?
H36A C36 H36C 109.5 . . ?
H36B C36 H36C 109.5 . . ?
C6 C5 C4 121.0(3) . . ?
C6 C5 H5 119.5 . . ?
C4 C5 H5 119.5 . . ?
C32 C31 H31A 109.5 . . ?
C32 C31 H31B 109.5 . . ?
C32 C31 H31C 109.5 . . ?
H31A C31 H31B 109.5 . . ?
H31A C31 H31C 109.5 . . ?
H31B C31 H31C 109.5 . . ?
H19A C19 H19B 109.5 . . ?
H19A C19 H19C 109.5 . . ?
H19B C19 H19C 109.5 . . ?
C20 C19 H19A 109.5 . . ?
C20 C19 H19B 109.5 . . ?
C20 C19 H19C 109.5 . . ?
H24A C24 H24B 109.5 . . ?
H24A C24 H24C 109.5 . . ?
H24B C24 H24C 109.5 . . ?
C23 C24 H24A 109.5 . . ?
C23 C24 H24B 109.5 . . ?
C23 C24 H24C 109.5 . . ?
C32 C33 H33A 109.5 . . ?
C32 C33 H33B 109.5 . . ?
C32 C33 H33C 109.5 . . ?
H33A C33 H33B 109.5 . . ?
H33A C33 H33C 109.5 . . ?
H33B C33 H33C 109.5 . . ?
C6 C1 H1 119.7 . . ?
C2 C1 C6 120.6(3) . . ?
C2 C1 H1 119.7 . . ?
H22A C22 H22B 109.5 . . ?
H22A C22 H22C 109.5 . . ?
H22B C22 H22C 109.5 . . ?
C23 C22 H22A 109.5 . . ?
C23 C22 H22B 109.5 . . ?
C23 C22 H22C 109.5 . . ?
C26 C25 P1 124.6(3) . . ?
C26 C25 C30 120.5(3) . . ?
C30 C25 P1 114.9(2) . . ?
C3 C2 C1 120.5(4) . . ?
C3 C2 H2 119.8 . . ?
C1 C2 H2 119.8 . . ?
C9 C10 H10 119.7 . . ?
C9 C10 C11 120.7(3) . . ?
C11 C10 H10 119.7 . . ?
P2 C20 H20 107.7 . . ?
C21 C20 P2 111.4(2) . . ?
C21 C20 H20 107.7 . . ?
C19 C20 P2 110.6(2) . . ?
C19 C20 C21 111.5(3) . . ?
C19 C20 H20 107.7 . . ?
C11 C12 S1 118.5(2) . . ?
C11 C12 C7 118.8(3) . . ?
C7 C12 S1 122.7(2) . . ?
C8 C9 H9 120.5 . . ?
C10 C9 C8 119.0(3) . . ?
C10 C9 H9 120.5 . . ?
C29 C30 Si1 125.8(2) . . ?
C29 C30 C25 119.1(3) . . ?
C25 C30 Si1 114.8(2) . . ?
C18 C17 H17 119.7 . . ?
C16 C17 C18 120.7(3) . . ?
C16 C17 H17 119.7 . . ?
C14 C15 H15 120.3 . . ?
C14 C15 C16 119.4(3) . . ?
C16 C15 H15 120.3 . . ?
C17 C16 H16 119.8 . . ?
C15 C16 C17 120.5(3) . . ?
C15 C16 H16 119.8 . . ?
P2 C23 H23 106.9 . . ?
C24 C23 P2 108.9(2) . . ?
C24 C23 H23 106.9 . . ?
C22 C23 P2 116.9(2) . . ?
C22 C23 C24 110.0(3) . . ?
C22 C23 H23 106.9 . . ?
C10 C11 Si1 125.2(2) . . ?
C10 C11 C12 120.5(3) . . ?
C12 C11 Si1 114.3(2) . . ?
C8 C7 C6 117.8(3) . . ?
C8 C7 C12 119.0(3) . . ?
C12 C7 C6 123.2(3) . . ?

loop_
_geom_bond_atom_site_label_1
_geom_bond_atom_site_label_2
_geom_bond_distance
_geom_bond_site_symmetry_2
_geom_bond_publ_flag
Ni1 P1 2.2081(9) . ?
Ni1 S1 2.3089(9) . ?
Ni1 Si1 2.2028(10) . ?
Ni1 P2 2.2245(9) . ?
P1 C32 1.865(3) . ?
P1 C35 1.863(3) . ?
P1 C25 1.830(3) . ?
S1 C12 1.755(3) . ?
Si1 C18 1.885(3) . ?
Si1 C30 1.885(3) . ?
Si1 C11 1.874(3) . ?
P2 C13 1.821(3) . ?
P2 C20 1.846(3) . ?
P2 C23 1.870(3) . ?
C32 H32 1.0000 . ?
C32 C31 1.526(4) . ?
C32 C33 1.528(4) . ?
C27 H27 0.9500 . ?
C27 C26 1.390(5) . ?
C27 C28 1.387(5) . ?
C3 H3 0.9500 . ?
C3 C4 1.377(6) . ?
C3 C2 1.383(6) . ?
C34 H34A 0.9800 . ?
C34 H34B 0.9800 . ?
C34 H34C 0.9800 . ?
C34 C35 1.524(5) . ?
C6 C5 1.388(4) . ?
C6 C1 1.393(5) . ?
C6 C7 1.488(4) . ?
C13 C18 1.406(4) . ?
C13 C14 1.392(5) . ?
C18 C17 1.398(4) . ?
C26 H26 0.9500 . ?
C26 C25 1.396(4) . ?
C35 H35 1.0000 . ?
C35 C36 1.531(5) . ?
C29 H29 0.9500 . ?
C29 C28 1.379(5) . ?
C29 C30 1.395(4) . ?
C14 H14 0.9500 . ?
C14 C15 1.380(5) . ?
C4 H4 0.9500 . ?
C4 C5 1.388(5) . ?
C8 H8 0.9500 . ?
C8 C9 1.389(5) . ?
C8 C7 1.392(4) . ?
C28 H28 0.9500 . ?
C21 H21A 0.9800 . ?
C21 H21B 0.9800 . ?
C21 H21C 0.9800 . ?
C21 C20 1.528(5) . ?
C36 H36A 0.9800 . ?
C36 H36B 0.9800 . ?
C36 H36C 0.9800 . ?
C5 H5 0.9500 . ?
C31 H31A 0.9800 . ?
C31 H31B 0.9800 . ?
C31 H31C 0.9800 . ?
C19 H19A 0.9800 . ?
C19 H19B 0.9800 . ?
C19 H19C 0.9800 . ?
C19 C20 1.524(5) . ?
C24 H24A 0.9800 . ?
C24 H24B 0.9800 . ?
C24 H24C 0.9800 . ?
C24 C23 1.531(4) . ?
C33 H33A 0.9800 . ?
C33 H33B 0.9800 . ?
C33 H33C 0.9800 . ?
C1 H1 0.9500 . ?
C1 C2 1.385(5) . ?
C22 H22A 0.9800 . ?
C22 H22B 0.9800 . ?
C22 H22C 0.9800 . ?
C22 C23 1.528(4) . ?
C25 C30 1.397(4) . ?
C2 H2 0.9500 . ?
C10 H10 0.9500 . ?
C10 C9 1.385(5) . ?
C10 C11 1.393(4) . ?
C20 H20 1.0000 . ?
C12 C11 1.407(4) . ?
C12 C7 1.416(4) . ?
C9 H9 0.9500 . ?
C17 H17 0.9500 . ?
C17 C16 1.392(5) . ?
C15 H15 0.9500 . ?
C15 C16 1.388(5) . ?
C16 H16 0.9500 . ?
C23 H23 1.0000 . ?
